data_7218943
loop_
_publ_author_name
'Tom\'as-Mendivil, Eder'
'Men\'endez-Rodr\'iguez, Luc\'ia'
'Francos, Javier'
'Crochet, Pascale'
'Cadierno, Victorio'

_publ_section_title
;
 Investigation of binap-based hydroxyphosphine arene--ruthenium(ii)
 complexes as catalysts for nitrile hydration
;
_journal_issue 108
_journal_name_full 'RSC Adv.'
_journal_page_first 63466
_journal_paper_doi 10.1039/C4RA12013B
_journal_volume 4
_journal_year 2014
_chemical_formula_moiety 'C68 H55 N3 O P2 Ru, 2(C F3 O3 S)'
_chemical_formula_sum 'C70 H55 F6 N3 O7 P2 Ru S2'
_chemical_formula_weight 1391.30
_chemical_name_systematic
;
 ?
;
_space_group_IT_number 2
_symmetry_cell_setting triclinic
_symmetry_space_group_name_Hall '-P 1'
_symmetry_space_group_name_H-M 'P -1'
_atom_sites_solution_hydrogens geom
_atom_sites_solution_primary direct
_atom_sites_solution_secondary difmap
_audit_creation_method
;
CrysAlisPro, Oxford Diffraction Ltd.,
Version 1.171.34.40 (release 27-08-2010 CrysAlis171 .NET)
(compiled Aug 27 2010,11:50:40)
;
_cell_angle_alpha 83.794(3)
_cell_angle_beta 87.765(2)
_cell_angle_gamma 86.541(3)
_cell_formula_units_Z 2
_cell_length_a 11.4467(3)
_cell_length_b 15.3307(6)
_cell_length_c 17.6643(6)
_cell_measurement_reflns_used 24194
_cell_measurement_temperature 123.6
_cell_measurement_theta_max 28.3955
_cell_measurement_theta_min 2.9674
_cell_volume 3074.41(18)
_computing_cell_refinement
;
CrysAlisPro, Oxford Diffraction Ltd.,
Version 1.171.34.40 (release 27-08-2010 CrysAlis171 .NET)
(compiled Aug 27 2010,11:50:40)
;
_computing_data_collection
;
CrysAlisPro, Oxford Diffraction Ltd.,
Version 1.171.34.40 (release 27-08-2010 CrysAlis171 .NET)
(compiled Aug 27 2010,11:50:40)
;
_computing_data_reduction
;
CrysAlisPro, Oxford Diffraction Ltd.,
Version 1.171.34.40 (release 27-08-2010 CrysAlis171 .NET)
(compiled Aug 27 2010,11:50:40)
;
_computing_molecular_graphics 'Ortep-3 for Windows (Farrugia, 1997), PLATON (Spek, 2007)'
_computing_publication_material 'WinGX publication routines (Farrugia, 1999)'
_computing_structure_refinement 'SHELXL-97 (Sheldrick, 2008)'
_computing_structure_solution 'SIR2004(Burla, 2005)'
_diffrn_ambient_temperature 123.6
_diffrn_detector_area_resol_mean 16.0727
_diffrn_measured_fraction_theta_full 0.996
_diffrn_measured_fraction_theta_max 0.915
_diffrn_measurement_device_type 'Xcalibur, Eos'
_diffrn_radiation_monochromator graphite
_diffrn_radiation_source 'Enhance (Mo) X-ray Source'
_diffrn_radiation_type MoK\a
_diffrn_radiation_wavelength 0.71073
_diffrn_reflns_av_R_equivalents 0.0532
_diffrn_reflns_av_sigmaI/netI 0.0504
_diffrn_reflns_limit_h_max 15
_diffrn_reflns_limit_h_min -15
_diffrn_reflns_limit_k_max 20
_diffrn_reflns_limit_k_min -20
_diffrn_reflns_limit_l_max 23
_diffrn_reflns_limit_l_min -21
_diffrn_reflns_number 76456
_diffrn_reflns_theta_full 26.50
_diffrn_reflns_theta_max 28.46
_diffrn_reflns_theta_min 2.97
_exptl_absorpt_coefficient_mu 0.453
_exptl_absorpt_correction_T_max 1.00000
_exptl_absorpt_correction_T_min 0.94599
_exptl_absorpt_correction_type multi-scan
_exptl_absorpt_process_details
;
CrysAlisPro, Oxford Diffraction Ltd.,
Version 1.171.34.40 (release 27-08-2010 CrysAlis171 .NET)
(compiled Aug 27 2010,11:50:40)
Empirical absorption correction using spherical harmonics,
 implemented in SCALE3 ABSPACK scaling algorithm.
;
_exptl_crystal_colour orange
_exptl_crystal_density_diffrn 1.503
_exptl_crystal_density_method 'not measured'
_exptl_crystal_description prism
_exptl_crystal_F_000 1424
_exptl_crystal_size_max 0.25
_exptl_crystal_size_mid 0.10
_exptl_crystal_size_min 0.05
_refine_diff_density_max 1.705
_refine_diff_density_min -1.764
_refine_diff_density_rms 0.100
_refine_ls_extinction_method none
_refine_ls_goodness_of_fit_ref 1.035
_refine_ls_hydrogen_treatment mixed
_refine_ls_matrix_type full
_refine_ls_number_parameters 828
_refine_ls_number_reflns 14221
_refine_ls_number_restraints 0
_refine_ls_restrained_S_all 1.035
_refine_ls_R_factor_all 0.0717
_refine_ls_R_factor_gt 0.0519
_refine_ls_shift/su_max 0.002
_refine_ls_shift/su_mean 0.000
_refine_ls_structure_factor_coef Fsqd
_refine_ls_weighting_details 'calc w=1/[\s^2^(Fo^2^)+(0.0524P)^2^+7.6561P] where P=(Fo^2^+2Fc^2^)/3'
_refine_ls_weighting_scheme calc
_refine_ls_wR_factor_gt 0.1203
_refine_ls_wR_factor_ref 0.1323
_reflns_number_gt 11303
_reflns_number_total 14221
_reflns_threshold_expression >2sigma(I)
_cod_data_source_file c4ra12013b2.cif
_cod_data_source_block 6
_cod_database_code 7218943

loop_
_symmetry_equiv_pos_as_xyz
'x, y, z'
'-x, -y, -z'

loop_
_atom_site_label
_atom_site_type_symbol
_atom_site_fract_x
_atom_site_fract_y
_atom_site_fract_z
_atom_site_U_iso_or_equiv
_atom_site_adp_type
_atom_site_occupancy
_atom_site_symmetry_multiplicity
_atom_site_calc_flag
_atom_site_refinement_flags
C1 C 0.2967(3) 0.0853(2) 0.83836(18) 0.0194(7) Uani 1 1 d .
C2 C 0.3565(3) 0.0157(2) 0.88875(19) 0.0216(7) Uani 1 1 d .
C3 C 0.2948(3) -0.0301(2) 0.9478(2) 0.0267(8) Uani 1 1 d .
H3 H 0.2156 -0.0158 0.9563 0.032 Uiso 1 1 calc R
C4 C 0.3512(3) -0.0974(2) 0.9943(2) 0.0295(8) Uani 1 1 d .
H4 H 0.3092 -0.1276 1.0339 0.035 Uiso 1 1 calc R
C5 C 0.4689(3) -0.1202(2) 0.9827(2) 0.0270(8) Uani 1 1 d .
C6 C 0.5298(3) -0.0745(3) 0.9235(2) 0.0319(8) Uani 1 1 d .
H6 H 0.6089 -0.0890 0.9149 0.038 Uiso 1 1 calc R
C7 C 0.4743(3) -0.0071(3) 0.8766(2) 0.0311(8) Uani 1 1 d .
H7 H 0.5164 0.0228 0.8369 0.037 Uiso 1 1 calc R
C8 C 0.5292(4) -0.1932(3) 1.0328(2) 0.0367(9) Uani 1 1 d .
H8A H 0.6100 -0.1997 1.0167 0.055 Uiso 1 1 calc R
H8B H 0.4921 -0.2470 1.0291 0.055 Uiso 1 1 calc R
H8C H 0.5240 -0.1796 1.0847 0.055 Uiso 1 1 calc R
C9 C 0.3029(3) 0.1079(2) 0.62596(18) 0.0173(6) Uani 1 1 d .
C10 C 0.3625(3) 0.0252(2) 0.6342(2) 0.0217(7) Uani 1 1 d .
H10 H 0.3912 0.0026 0.6813 0.026 Uiso 1 1 calc R
C11 C 0.3788(3) -0.0229(2) 0.5722(2) 0.0285(8) Uani 1 1 d .
H11 H 0.4186 -0.0778 0.5777 0.034 Uiso 1 1 calc R
C12 C 0.3362(3) 0.0103(2) 0.5025(2) 0.0298(8) Uani 1 1 d .
H12 H 0.3473 -0.0224 0.4612 0.036 Uiso 1 1 calc R
C13 C 0.2772(3) 0.0917(2) 0.4936(2) 0.0284(8) Uani 1 1 d .
H13 H 0.2492 0.1141 0.4462 0.034 Uiso 1 1 calc R
C14 C 0.2598(3) 0.1399(2) 0.55537(19) 0.0239(7) Uani 1 1 d .
H14 H 0.2187 0.1943 0.5495 0.029 Uiso 1 1 calc R
C15 C 0.3884(3) 0.2583(2) 0.68486(18) 0.0175(6) Uani 1 1 d .
C16 C 0.4303(3) 0.2843(2) 0.61133(19) 0.0206(7) Uani 1 1 d .
H16 H 0.4076 0.2563 0.5706 0.025 Uiso 1 1 calc R
C17 C 0.5064(3) 0.3525(2) 0.5988(2) 0.0281(8) Uani 1 1 d .
H17 H 0.5342 0.3699 0.5497 0.034 Uiso 1 1 calc R
C18 C 0.5402(3) 0.3938(2) 0.6589(2) 0.0310(8) Uani 1 1 d .
H18 H 0.5902 0.4398 0.6501 0.037 Uiso 1 1 calc R
C19 C 0.5004(3) 0.3676(2) 0.7326(2) 0.0278(8) Uani 1 1 d .
H19 H 0.5245 0.3954 0.7731 0.033 Uiso 1 1 calc R
C20 C 0.4248(3) 0.3000(2) 0.7458(2) 0.0231(7) Uani 1 1 d .
H20 H 0.3983 0.2824 0.7952 0.028 Uiso 1 1 calc R
C21 C -0.0845(3) 0.36150(19) 0.70844(18) 0.0152(6) Uani 1 1 d .
C22 C -0.1413(3) 0.3232(2) 0.77278(17) 0.0163(6) Uani 1 1 d .
C23 C -0.2236(3) 0.3748(2) 0.81473(18) 0.0184(6) Uani 1 1 d .
C24 C -0.2845(3) 0.3408(2) 0.8812(2) 0.0264(8) Uani 1 1 d .
H24 H -0.2727 0.2818 0.8992 0.032 Uiso 1 1 calc R
C25 C -0.3612(3) 0.3940(3) 0.9199(2) 0.0315(8) Uani 1 1 d .
H25 H -0.3997 0.3707 0.9642 0.038 Uiso 1 1 calc R
C26 C -0.3822(3) 0.4829(3) 0.8935(2) 0.0324(9) Uani 1 1 d .
H26 H -0.4345 0.5181 0.9201 0.039 Uiso 1 1 calc R
C27 C -0.3263(3) 0.5174(2) 0.8294(2) 0.0261(7) Uani 1 1 d .
H27 H -0.3410 0.5763 0.8121 0.031 Uiso 1 1 calc R
C28 C -0.2459(3) 0.4654(2) 0.78815(19) 0.0192(6) Uani 1 1 d .
C29 C -0.1875(3) 0.5011(2) 0.7213(2) 0.0222(7) Uani 1 1 d .
H29 H -0.2031 0.5598 0.7034 0.027 Uiso 1 1 calc R
C30 C -0.1088(3) 0.4514(2) 0.68247(19) 0.0186(6) Uani 1 1 d .
H30 H -0.0706 0.4763 0.6387 0.022 Uiso 1 1 calc R
C31 C -0.1223(3) 0.2268(2) 0.79859(18) 0.0168(6) Uani 1 1 d .
C32 C -0.1944(3) 0.1655(2) 0.76818(18) 0.0173(6) Uani 1 1 d .
C33 C -0.2698(3) 0.1907(2) 0.70743(19) 0.0207(7) Uani 1 1 d .
H33 H -0.2758 0.2491 0.6866 0.025 Uiso 1 1 calc R
C34 C -0.3345(3) 0.1301(2) 0.6786(2) 0.0257(7) Uani 1 1 d .
H34 H -0.3831 0.1477 0.6381 0.031 Uiso 1 1 calc R
C35 C -0.3278(3) 0.0418(2) 0.7098(2) 0.0270(8) Uani 1 1 d .
H35 H -0.3705 0.0008 0.6893 0.032 Uiso 1 1 calc R
C36 C -0.2583(3) 0.0161(2) 0.7704(2) 0.0251(7) Uani 1 1 d .
H36 H -0.2554 -0.0423 0.7913 0.030 Uiso 1 1 calc R
C37 C -0.1910(3) 0.0766(2) 0.80185(19) 0.0199(7) Uani 1 1 d .
C38 C -0.1223(3) 0.0515(2) 0.8669(2) 0.0234(7) Uani 1 1 d .
H38 H -0.1214 -0.0062 0.8894 0.028 Uiso 1 1 calc R
C39 C -0.0585(3) 0.1100(2) 0.89646(19) 0.0219(7) Uani 1 1 d .
H39 H -0.0163 0.0927 0.9400 0.026 Uiso 1 1 calc R
C40 C -0.0554(3) 0.1983(2) 0.86127(19) 0.0195(7) Uani 1 1 d .
C41 C -0.0614(3) 0.2490(2) 0.58818(18) 0.0177(6) Uani 1 1 d .
C42 C -0.1471(3) 0.3036(2) 0.5500(2) 0.0244(7) Uani 1 1 d .
H42 H -0.1604 0.3612 0.5615 0.029 Uiso 1 1 calc R
C43 C -0.2124(3) 0.2731(3) 0.4955(2) 0.0289(8) Uani 1 1 d .
H43 H -0.2694 0.3100 0.4705 0.035 Uiso 1 1 calc R
C44 C -0.1930(3) 0.1874(3) 0.4782(2) 0.0308(8) Uani 1 1 d .
H44 H -0.2380 0.1663 0.4422 0.037 Uiso 1 1 calc R
C45 C -0.1070(3) 0.1330(2) 0.5143(2) 0.0271(8) Uani 1 1 d .
H45 H -0.0931 0.0759 0.5018 0.033 Uiso 1 1 calc R
C46 C -0.0413(3) 0.1638(2) 0.56938(19) 0.0212(7) Uani 1 1 d .
H46 H 0.0165 0.1270 0.5937 0.025 Uiso 1 1 calc R
C47 C 0.1166(3) 0.3679(2) 0.60434(18) 0.0169(6) Uani 1 1 d .
C48 C 0.1709(3) 0.4314(2) 0.6391(2) 0.0208(7) Uani 1 1 d .
H48 H 0.1546 0.4375 0.6903 0.025 Uiso 1 1 calc R
C49 C 0.2490(3) 0.4855(2) 0.5981(2) 0.0273(8) Uani 1 1 d .
H49 H 0.2848 0.5278 0.6216 0.033 Uiso 1 1 calc R
C50 C 0.2732(3) 0.4763(2) 0.5221(2) 0.0311(9) Uani 1 1 d .
H50 H 0.3266 0.5118 0.4948 0.037 Uiso 1 1 calc R
C51 C 0.2190(3) 0.4151(2) 0.4867(2) 0.0282(8) Uani 1 1 d .
H51 H 0.2355 0.4096 0.4354 0.034 Uiso 1 1 calc R
C52 C 0.1398(3) 0.3613(2) 0.52701(19) 0.0206(7) Uani 1 1 d .
H52 H 0.1020 0.3209 0.5025 0.025 Uiso 1 1 calc R
C53 C 0.0578(3) 0.0118(2) 0.72000(18) 0.0179(6) Uani 1 1 d .
C54 C 0.0500(3) -0.0786(2) 0.70804(18) 0.0201(7) Uani 1 1 d .
C55 C 0.1438(3) -0.1370(2) 0.7283(2) 0.0278(8) Uani 1 1 d .
H55 H 0.2097 -0.1174 0.7490 0.033 Uiso 1 1 calc R
C56 C 0.1384(4) -0.2241(2) 0.7175(2) 0.0328(9) Uani 1 1 d .
H56 H 0.2018 -0.2631 0.7301 0.039 Uiso 1 1 calc R
C57 C 0.0399(4) -0.2548(2) 0.6881(2) 0.0305(8) Uani 1 1 d .
C58 C -0.0530(3) -0.1960(3) 0.6688(2) 0.0356(9) Uani 1 1 d .
H58 H -0.1197 -0.2162 0.6496 0.043 Uiso 1 1 calc R
C59 C -0.0488(3) -0.1076(2) 0.6777(2) 0.0303(8) Uani 1 1 d .
H59 H -0.1112 -0.0684 0.6635 0.036 Uiso 1 1 calc R
C60 C 0.0354(5) -0.3506(3) 0.6777(3) 0.0499(12) Uani 1 1 d .
H60A H 0.1072 -0.3812 0.6940 0.075 Uiso 1 1 calc R
H60B H 0.0253 -0.3568 0.6249 0.075 Uiso 1 1 calc R
H60C H -0.0290 -0.3748 0.7076 0.075 Uiso 1 1 calc R
C61 C 0.1697(3) 0.3717(2) 0.83052(19) 0.0200(7) Uani 1 1 d .
C62 C 0.1939(3) 0.4547(2) 0.8554(2) 0.0232(7) Uani 1 1 d .
C63 C 0.1306(4) 0.4877(3) 0.9153(3) 0.0441(11) Uani 1 1 d .
H63 H 0.0754 0.4544 0.9432 0.053 Uiso 1 1 calc R
C64 C 0.1508(4) 0.5715(3) 0.9332(3) 0.0483(12) Uani 1 1 d .
H64 H 0.1080 0.5940 0.9734 0.058 Uiso 1 1 calc R
C65 C 0.2326(3) 0.6221(2) 0.8930(2) 0.0304(8) Uani 1 1 d .
C66 C 0.2975(3) 0.5870(2) 0.8351(2) 0.0311(8) Uani 1 1 d .
H66 H 0.3550 0.6195 0.8086 0.037 Uiso 1 1 calc R
C67 C 0.2782(3) 0.5039(2) 0.8156(2) 0.0301(8) Uani 1 1 d .
H67 H 0.3218 0.4813 0.7759 0.036 Uiso 1 1 calc R
C68 C 0.2489(4) 0.7145(3) 0.9105(2) 0.0386(10) Uani 1 1 d .
H68A H 0.1971 0.7281 0.9522 0.058 Uiso 1 1 calc R
H68B H 0.2315 0.7549 0.8664 0.058 Uiso 1 1 calc R
H68C H 0.3284 0.7195 0.9240 0.058 Uiso 1 1 calc R
C69 C 0.5242(4) -0.2276(3) 0.7138(2) 0.0394(10) Uani 1 1 d .
C70 C 0.1834(4) 0.2650(3) 1.1099(3) 0.0449(11) Uani 1 1 d .
N1 N 0.1972(2) 0.12494(17) 0.85087(16) 0.0170(5) Uani 1 1 d .
N2 N 0.0694(2) 0.08301(16) 0.72944(15) 0.0160(5) Uani 1 1 d .
N3 N 0.1513(2) 0.30979(17) 0.80380(15) 0.0173(5) Uani 1 1 d .
O1 O 0.35447(19) 0.10545(15) 0.77056(13) 0.0213(5) Uani 1 1 d .
O2 O 0.6231(7) -0.3486(6) 0.6499(3) 0.227(5) Uani 1 1 d .
O3 O 0.4101(6) -0.3449(4) 0.6629(3) 0.126(2) Uani 1 1 d .
O4 O 0.5063(3) -0.2445(2) 0.57157(18) 0.0525(8) Uani 1 1 d .
O5 O 0.1726(2) 0.15063(18) 1.01440(15) 0.0345(6) Uani 1 1 d .
O6 O 0.0095(3) 0.1711(2) 1.1025(2) 0.0551(9) Uani 1 1 d .
O7 O 0.0473(3) 0.28407(19) 0.99706(16) 0.0464(8) Uani 1 1 d .
F1 F 0.5361(2) -0.26970(17) 0.78284(14) 0.0479(6) Uani 1 1 d .
F2 F 0.6057(4) -0.1732(3) 0.7010(2) 0.1177(18) Uani 1 1 d .
F3 F 0.4252(4) -0.1779(3) 0.7172(2) 0.0936(13) Uani 1 1 d .
F4 F 0.2341(3) 0.2080(2) 1.16158(17) 0.0691(9) Uani 1 1 d .
F5 F 0.2681(3) 0.3073(2) 1.0688(2) 0.0743(10) Uani 1 1 d .
F6 F 0.1219(3) 0.32503(18) 1.14632(15) 0.0581(8) Uani 1 1 d .
P1 P 0.28537(7) 0.17403(5) 0.70476(5) 0.01511(16) Uani 1 1 d .
P2 P 0.02221(7) 0.29112(5) 0.66095(4) 0.01405(16) Uani 1 1 d .
S1 S 0.51798(13) -0.30083(8) 0.64071(7) 0.0548(3) Uani 1 1 d .
S2 S 0.09229(9) 0.21178(6) 1.04923(5) 0.0318(2) Uani 1 1 d .
Ru1 Ru 0.11000(2) 0.199617(15) 0.759609(14) 0.01339(7) Uani 1 1 d .
H1N H 0.168(3) 0.116(3) 0.897(2) 0.029(11) Uiso 1 1 d .
H40 H -0.021(3) 0.240(2) 0.886(2) 0.017(9) Uiso 1 1 d .

loop_
_atom_site_aniso_label
_atom_site_aniso_U_11
_atom_site_aniso_U_22
_atom_site_aniso_U_33
_atom_site_aniso_U_23
_atom_site_aniso_U_13
_atom_site_aniso_U_12
C1 0.0211(16) 0.0184(16) 0.0189(16) -0.0021(12) -0.0002(13) -0.0021(12)
C2 0.0227(16) 0.0217(17) 0.0192(17) 0.0012(13) -0.0014(13) 0.0032(13)
C3 0.0232(17) 0.0246(18) 0.0298(19) 0.0037(15) 0.0003(14) 0.0062(14)
C4 0.0279(18) 0.0286(19) 0.029(2) 0.0090(15) 0.0033(15) 0.0013(15)
C5 0.0299(18) 0.0233(18) 0.0270(19) 0.0020(14) -0.0071(15) 0.0022(14)
C6 0.0218(17) 0.036(2) 0.035(2) 0.0066(17) -0.0008(15) 0.0060(15)
C7 0.0281(19) 0.035(2) 0.027(2) 0.0079(16) 0.0029(15) 0.0046(16)
C8 0.035(2) 0.029(2) 0.043(2) 0.0129(17) -0.0075(18) 0.0017(16)
C9 0.0159(14) 0.0166(15) 0.0194(16) -0.0023(12) 0.0018(12) -0.0025(12)
C10 0.0211(16) 0.0172(16) 0.0264(18) -0.0013(13) 0.0000(13) 0.0002(13)
C11 0.0291(18) 0.0198(17) 0.037(2) -0.0085(15) 0.0024(16) 0.0000(14)
C12 0.0300(19) 0.031(2) 0.031(2) -0.0154(16) 0.0054(15) -0.0055(15)
C13 0.034(2) 0.032(2) 0.0196(18) -0.0056(15) -0.0031(15) -0.0050(16)
C14 0.0276(17) 0.0216(17) 0.0225(18) -0.0028(13) -0.0024(14) 0.0007(14)
C15 0.0132(14) 0.0169(15) 0.0219(17) -0.0013(12) -0.0003(12) 0.0003(12)
C16 0.0190(15) 0.0207(16) 0.0217(17) 0.0002(13) -0.0010(13) -0.0017(13)
C17 0.0234(17) 0.0284(19) 0.031(2) 0.0036(15) 0.0022(15) -0.0045(14)
C18 0.0210(17) 0.0255(19) 0.047(2) -0.0009(17) -0.0017(16) -0.0078(14)
C19 0.0194(16) 0.0300(19) 0.036(2) -0.0113(16) -0.0040(15) -0.0031(14)
C20 0.0192(15) 0.0270(18) 0.0236(18) -0.0055(14) -0.0006(13) 0.0008(13)
C21 0.0161(14) 0.0114(14) 0.0181(15) -0.0021(11) -0.0025(12) -0.0003(11)
C22 0.0194(15) 0.0138(14) 0.0157(15) -0.0015(12) -0.0038(12) -0.0002(12)
C23 0.0197(15) 0.0178(15) 0.0183(16) -0.0038(12) -0.0034(12) -0.0001(12)
C24 0.0336(19) 0.0199(17) 0.0246(18) -0.0021(14) 0.0057(15) 0.0024(14)
C25 0.037(2) 0.031(2) 0.026(2) -0.0043(15) 0.0081(16) 0.0010(16)
C26 0.036(2) 0.029(2) 0.033(2) -0.0127(16) 0.0057(16) 0.0072(16)
C27 0.0276(18) 0.0172(16) 0.034(2) -0.0082(14) -0.0012(15) 0.0037(14)
C28 0.0216(16) 0.0155(15) 0.0213(17) -0.0050(12) -0.0037(13) -0.0001(12)
C29 0.0248(17) 0.0121(15) 0.0290(18) 0.0002(13) -0.0049(14) 0.0021(12)
C30 0.0204(15) 0.0126(15) 0.0217(16) 0.0029(12) -0.0019(13) -0.0009(12)
C31 0.0185(15) 0.0157(15) 0.0152(15) 0.0003(12) 0.0037(12) 0.0016(12)
C32 0.0185(15) 0.0139(15) 0.0187(16) -0.0008(12) 0.0049(12) -0.0004(12)
C33 0.0207(16) 0.0165(15) 0.0243(17) -0.0016(13) 0.0015(13) 0.0014(12)
C34 0.0190(16) 0.0295(19) 0.0295(19) -0.0090(15) 0.0018(14) -0.0008(14)
C35 0.0200(16) 0.0256(18) 0.038(2) -0.0122(15) 0.0047(15) -0.0070(14)
C36 0.0239(17) 0.0157(16) 0.036(2) -0.0056(14) 0.0099(15) -0.0050(13)
C37 0.0182(15) 0.0160(15) 0.0244(17) -0.0004(13) 0.0091(13) -0.0007(12)
C38 0.0270(17) 0.0136(15) 0.0274(18) 0.0049(13) 0.0077(14) 0.0005(13)
C39 0.0205(16) 0.0230(17) 0.0196(17) 0.0068(13) 0.0039(13) 0.0023(13)
C40 0.0211(16) 0.0182(16) 0.0186(16) -0.0004(13) 0.0020(13) 0.0001(13)
C41 0.0206(15) 0.0168(15) 0.0161(15) -0.0007(12) -0.0007(12) -0.0048(12)
C42 0.0252(17) 0.0217(17) 0.0259(18) -0.0012(14) -0.0057(14) 0.0010(13)
C43 0.0277(18) 0.033(2) 0.0255(19) 0.0010(15) -0.0095(15) -0.0025(15)
C44 0.036(2) 0.037(2) 0.0209(18) -0.0019(15) -0.0063(15) -0.0132(17)
C45 0.037(2) 0.0210(17) 0.0252(19) -0.0068(14) -0.0014(15) -0.0067(15)
C46 0.0229(16) 0.0214(17) 0.0188(16) -0.0006(13) -0.0006(13) -0.0004(13)
C47 0.0181(15) 0.0124(14) 0.0184(16) 0.0053(12) -0.0021(12) 0.0023(11)
C48 0.0216(16) 0.0165(15) 0.0230(17) 0.0029(13) -0.0020(13) -0.0001(12)
C49 0.0249(17) 0.0172(16) 0.038(2) 0.0052(15) -0.0031(15) -0.0047(13)
C50 0.0273(18) 0.0247(19) 0.037(2) 0.0157(16) 0.0052(16) -0.0027(15)
C51 0.0290(18) 0.0300(19) 0.0221(18) 0.0079(14) 0.0042(14) 0.0044(15)
C52 0.0225(16) 0.0175(16) 0.0204(17) 0.0028(13) -0.0012(13) 0.0030(13)
C53 0.0178(15) 0.0157(16) 0.0191(16) 0.0009(12) 0.0021(12) 0.0017(12)
C54 0.0284(17) 0.0133(15) 0.0186(16) -0.0014(12) 0.0023(13) -0.0030(13)
C55 0.0327(19) 0.0186(17) 0.032(2) -0.0022(14) -0.0044(16) 0.0011(14)
C56 0.046(2) 0.0145(17) 0.036(2) 0.0004(15) -0.0023(18) 0.0078(15)
C57 0.043(2) 0.0143(16) 0.035(2) -0.0060(14) 0.0119(17) -0.0075(15)
C58 0.031(2) 0.031(2) 0.049(3) -0.0154(18) 0.0060(18) -0.0118(16)
C59 0.0251(18) 0.0244(18) 0.042(2) -0.0104(16) -0.0003(16) 0.0025(14)
C60 0.069(3) 0.0181(19) 0.064(3) -0.012(2) 0.019(3) -0.013(2)
C61 0.0202(16) 0.0195(17) 0.0197(17) -0.0009(13) 0.0006(13) 0.0013(13)
C62 0.0266(17) 0.0178(16) 0.0258(18) -0.0039(13) -0.0040(14) -0.0008(13)
C63 0.056(3) 0.030(2) 0.049(3) -0.0174(19) 0.023(2) -0.017(2)
C64 0.065(3) 0.033(2) 0.050(3) -0.026(2) 0.023(2) -0.012(2)
C65 0.038(2) 0.0210(18) 0.034(2) -0.0065(15) -0.0095(17) -0.0007(15)
C66 0.0312(19) 0.0245(19) 0.038(2) -0.0034(16) -0.0018(16) -0.0063(15)
C67 0.0292(19) 0.0253(19) 0.036(2) -0.0064(16) 0.0017(16) -0.0016(15)
C68 0.055(3) 0.025(2) 0.039(2) -0.0116(17) -0.009(2) -0.0035(18)
C69 0.048(2) 0.031(2) 0.039(2) 0.0068(18) -0.0141(19) -0.0092(19)
C70 0.064(3) 0.035(2) 0.037(2) -0.0113(19) -0.011(2) 0.005(2)
N1 0.0186(13) 0.0164(13) 0.0155(14) -0.0002(10) -0.0013(11) 0.0017(10)
N2 0.0169(12) 0.0123(13) 0.0180(13) 0.0011(10) 0.0012(10) -0.0003(10)
N3 0.0160(12) 0.0158(13) 0.0191(14) 0.0008(11) 0.0004(10) 0.0004(10)
O1 0.0210(11) 0.0229(12) 0.0176(12) 0.0038(9) 0.0023(9) 0.0066(9)
O2 0.283(9) 0.322(10) 0.053(3) -0.056(4) -0.044(4) 0.275(8)
O3 0.220(7) 0.115(4) 0.057(3) -0.017(3) 0.017(3) -0.121(5)
O4 0.061(2) 0.058(2) 0.0360(18) 0.0050(15) -0.0050(15) -0.0002(17)
O5 0.0447(16) 0.0311(15) 0.0282(14) -0.0085(11) 0.0051(12) -0.0008(12)
O6 0.060(2) 0.049(2) 0.053(2) -0.0007(16) 0.0224(17) -0.0050(16)
O7 0.077(2) 0.0335(16) 0.0291(15) -0.0061(12) -0.0163(15) 0.0115(15)
F1 0.0632(17) 0.0461(15) 0.0330(14) 0.0022(11) -0.0079(12) 0.0003(13)
F2 0.153(4) 0.141(4) 0.068(2) 0.017(2) -0.019(2) -0.119(3)
F3 0.107(3) 0.098(3) 0.072(2) -0.028(2) -0.025(2) 0.067(2)
F4 0.096(2) 0.0570(19) 0.0562(19) -0.0102(15) -0.0422(17) 0.0145(17)
F5 0.072(2) 0.065(2) 0.093(3) -0.0319(18) 0.0093(18) -0.0305(17)
F6 0.084(2) 0.0493(16) 0.0449(16) -0.0268(13) -0.0099(14) 0.0078(15)
P1 0.0163(4) 0.0141(4) 0.0143(4) 0.0004(3) 0.0003(3) 0.0005(3)
P2 0.0165(4) 0.0105(4) 0.0147(4) 0.0004(3) -0.0009(3) 0.0000(3)
S1 0.0873(10) 0.0423(7) 0.0310(6) -0.0031(5) -0.0018(6) 0.0265(6)
S2 0.0429(5) 0.0278(5) 0.0248(5) -0.0047(4) -0.0016(4) 0.0010(4)
Ru1 0.01606(12) 0.00997(12) 0.01367(13) 0.00032(9) -0.00025(9) 0.00020(9)

loop_
_atom_type_symbol
_atom_type_description
_atom_type_scat_dispersion_real
_atom_type_scat_dispersion_imag
_atom_type_scat_source
C C 0.0033 0.0016 'International Tables Vol C Tables 4.2.6.8 and 6.1.1.4'
H H 0.0000 0.0000 'International Tables Vol C Tables 4.2.6.8 and 6.1.1.4'
N N 0.0061 0.0033 'International Tables Vol C Tables 4.2.6.8 and 6.1.1.4'
O O 0.0106 0.0060 'International Tables Vol C Tables 4.2.6.8 and 6.1.1.4'
F F 0.0171 0.0103 'International Tables Vol C Tables 4.2.6.8 and 6.1.1.4'
P P 0.1023 0.0942 'International Tables Vol C Tables 4.2.6.8 and 6.1.1.4'
S S 0.1246 0.1234 'International Tables Vol C Tables 4.2.6.8 and 6.1.1.4'
Ru Ru -1.2594 0.8363 'International Tables Vol C Tables 4.2.6.8 and 6.1.1.4'

loop_
_geom_angle_atom_site_label_1
_geom_angle_atom_site_label_2
_geom_angle_atom_site_label_3
_geom_angle
N1 C1 O1 118.8(3)
N1 C1 C2 127.1(3)
O1 C1 C2 114.1(3)
C7 C2 C3 119.1(3)
C7 C2 C1 120.6(3)
C3 C2 C1 120.3(3)
C2 C3 C4 120.1(3)
C5 C4 C3 121.1(3)
C4 C5 C6 118.5(3)
C4 C5 C8 120.9(3)
C6 C5 C8 120.6(3)
C5 C6 C7 120.9(3)
C2 C7 C6 120.3(3)
C14 C9 C10 119.0(3)
C14 C9 P1 120.0(2)
C10 C9 P1 121.0(3)
C11 C10 C9 120.0(3)
C12 C11 C10 120.2(3)
C11 C12 C13 120.5(3)
C12 C13 C14 119.7(3)
C13 C14 C9 120.7(3)
C16 C15 C20 119.4(3)
C16 C15 P1 122.4(3)
C20 C15 P1 118.2(2)
C15 C16 C17 120.0(3)
C18 C17 C16 120.1(3)
C17 C18 C19 120.5(3)
C20 C19 C18 120.0(3)
C19 C20 C15 120.1(3)
C22 C21 C30 120.6(3)
C22 C21 P2 116.4(2)
C30 C21 P2 122.9(2)
C21 C22 C23 119.8(3)
C21 C22 C31 121.5(3)
C23 C22 C31 118.7(3)
C24 C23 C28 117.9(3)
C24 C23 C22 123.3(3)
C28 C23 C22 118.7(3)
C25 C24 C23 120.8(3)
C24 C25 C26 120.8(3)
C27 C26 C25 120.0(3)
C26 C27 C28 121.2(3)
C29 C28 C27 121.3(3)
C29 C28 C23 119.3(3)
C27 C28 C23 119.3(3)
C30 C29 C28 121.2(3)
C29 C30 C21 120.3(3)
C40 C31 C32 119.2(3)
C40 C31 C22 120.7(3)
C32 C31 C22 118.8(3)
C33 C32 C37 118.7(3)
C33 C32 C31 122.5(3)
C37 C32 C31 118.8(3)
C34 C33 C32 120.8(3)
C33 C34 C35 120.5(3)
C36 C35 C34 119.9(3)
C35 C36 C37 121.2(3)
C36 C37 C38 121.7(3)
C36 C37 C32 118.7(3)
C38 C37 C32 119.5(3)
C39 C38 C37 121.2(3)
C38 C39 C40 120.4(3)
C31 C40 C39 120.8(3)
C31 C40 Ru1 82.22(19)
C39 C40 Ru1 106.7(2)
C46 C41 C42 118.9(3)
C46 C41 P2 121.5(2)
C42 C41 P2 119.6(2)
C43 C42 C41 120.8(3)
C42 C43 C44 119.8(3)
C45 C44 C43 120.2(3)
C44 C45 C46 120.0(3)
C41 C46 C45 120.3(3)
C48 C47 C52 118.8(3)
C48 C47 P2 120.2(2)
C52 C47 P2 120.9(2)
C49 C48 C47 120.7(3)
C50 C49 C48 119.6(3)
C51 C50 C49 120.5(3)
C50 C51 C52 120.3(3)
C51 C52 C47 120.1(3)
N2 C53 C54 176.9(3)
C59 C54 C55 120.5(3)
C59 C54 C53 121.2(3)
C55 C54 C53 118.2(3)
C56 C55 C54 119.3(3)
C55 C56 C57 121.1(4)
C58 C57 C56 118.8(3)
C58 C57 C60 121.0(4)
C56 C57 C60 120.1(4)
C57 C58 C59 121.2(4)
C58 C59 C54 119.0(3)
N3 C61 C62 173.4(4)
C63 C62 C67 120.0(3)
C63 C62 C61 121.2(3)
C67 C62 C61 118.6(3)
C62 C63 C64 119.1(4)
C65 C64 C63 121.6(4)
C66 C65 C64 118.5(3)
C66 C65 C68 120.6(4)
C64 C65 C68 120.9(4)
C65 C66 C67 121.0(4)
C62 C67 C66 119.8(4)
F2 C69 F1 108.7(4)
F2 C69 F3 105.3(4)
F1 C69 F3 105.8(4)
F2 C69 S1 113.2(4)
F1 C69 S1 113.0(3)
F3 C69 S1 110.4(3)
F4 C70 F6 107.8(4)
F4 C70 F5 107.9(4)
F6 C70 F5 106.6(4)
F4 C70 S2 111.7(3)
F6 C70 S2 111.6(3)
F5 C70 S2 111.0(3)
C1 N1 Ru1 119.7(2)
C53 N2 Ru1 170.0(3)
C61 N3 Ru1 176.8(3)
C1 O1 P1 117.6(2)
O1 P1 C15 101.58(13)
O1 P1 C9 98.72(13)
C15 P1 C9 105.39(15)
O1 P1 Ru1 103.21(8)
C15 P1 Ru1 122.24(11)
C9 P1 Ru1 120.98(10)
C21 P2 C41 103.91(14)
C21 P2 C47 104.40(14)
C41 P2 C47 102.58(14)
C21 P2 Ru1 104.77(10)
C41 P2 Ru1 122.57(11)
C47 P2 Ru1 116.64(10)
O2 S1 O4 116.4(4)
O2 S1 O3 118.3(6)
O4 S1 O3 111.8(3)
O2 S1 C69 100.9(3)
O4 S1 C69 104.9(2)
O3 S1 C69 101.7(2)
O6 S2 O5 114.16(19)
O6 S2 O7 116.5(2)
O5 S2 O7 114.25(18)
O6 S2 C70 102.6(2)
O5 S2 C70 103.9(2)
O7 S2 C70 103.0(2)
N2 Ru1 N3 172.71(10)
N2 Ru1 N1 85.24(10)
N3 Ru1 N1 88.35(10)
N2 Ru1 P1 86.60(8)
N3 Ru1 P1 95.64(8)
N1 Ru1 P1 79.38(8)
N2 Ru1 P2 99.03(8)
N3 Ru1 P2 87.47(8)
N1 Ru1 P2 175.53(8)
P1 Ru1 P2 99.48(3)
N2 Ru1 C40 91.96(11)
N3 Ru1 C40 83.55(11)
N1 Ru1 C40 80.63(10)
P1 Ru1 C40 160.02(8)
P2 Ru1 C40 100.42(8)

loop_
_geom_bond_atom_site_label_1
_geom_bond_atom_site_label_2
_geom_bond_distance
C1 N1 1.281(4)
C1 O1 1.360(4)
C1 C2 1.468(4)
C2 C7 1.387(5)
C2 C3 1.388(5)
C3 C4 1.391(5)
C4 C5 1.384(5)
C5 C6 1.385(5)
C5 C8 1.500(5)
C6 C7 1.390(5)
C9 C14 1.388(5)
C9 C10 1.399(4)
C9 P1 1.806(3)
C10 C11 1.386(5)
C11 C12 1.375(5)
C12 C13 1.380(5)
C13 C14 1.385(5)
C15 C16 1.393(5)
C15 C20 1.399(5)
C15 P1 1.799(3)
C16 C17 1.394(5)
C17 C18 1.373(5)
C18 C19 1.389(5)
C19 C20 1.384(5)
C21 C22 1.379(4)
C21 C30 1.419(4)
C21 P2 1.821(3)
C22 C23 1.430(4)
C22 C31 1.504(4)
C23 C24 1.409(5)
C23 C28 1.429(4)
C24 C25 1.374(5)
C25 C26 1.402(5)
C26 C27 1.351(5)
C27 C28 1.413(5)
C28 C29 1.408(5)
C29 C30 1.359(5)
C31 C40 1.387(5)
C31 C32 1.446(4)
C32 C33 1.410(5)
C32 C37 1.425(4)
C33 C34 1.373(5)
C34 C35 1.404(5)
C35 C36 1.367(5)
C36 C37 1.412(5)
C37 C38 1.423(5)
C38 C39 1.350(5)
C39 C40 1.429(4)
C40 Ru1 2.557(3)
C41 C46 1.386(4)
C41 C42 1.396(5)
C41 P2 1.826(3)
C42 C43 1.377(5)
C43 C44 1.385(5)
C44 C45 1.380(5)
C45 C46 1.390(5)
C47 C48 1.394(5)
C47 C52 1.395(5)
C47 P2 1.835(3)
C48 C49 1.386(5)
C49 C50 1.379(6)
C50 C51 1.373(6)
C51 C52 1.386(5)
C53 N2 1.138(4)
C53 C54 1.433(4)
C54 C59 1.388(5)
C54 C55 1.389(5)
C55 C56 1.375(5)
C56 C57 1.387(6)
C57 C58 1.381(6)
C57 C60 1.503(5)
C58 C59 1.385(5)
C61 N3 1.138(4)
C61 C62 1.437(5)
C62 C63 1.383(5)
C62 C67 1.384(5)
C63 C64 1.390(6)
C64 C65 1.379(6)
C65 C66 1.379(5)
C65 C68 1.506(5)
C66 C67 1.387(5)
C69 F2 1.286(5)
C69 F1 1.325(5)
C69 F3 1.330(5)
C69 S1 1.806(5)
C70 F4 1.319(5)
C70 F6 1.330(5)
C70 F5 1.343(6)
C70 S2 1.812(5)
N1 Ru1 2.120(3)
N2 Ru1 2.005(3)
N3 Ru1 2.024(3)
O1 P1 1.670(2)
O2 S1 1.376(5)
O3 S1 1.463(5)
O4 S1 1.423(3)
O5 S2 1.442(3)
O6 S2 1.431(3)
O7 S2 1.446(3)
P1 Ru1 2.2267(8)
P2 Ru1 2.3352(8)
